data_7228399
loop_
_publ_author_name
'Tam, Teck Lip Dexter'
'Lin, Ting Ting'
'Chua, Ming Hui'

_publ_section_title
;
 Can time-dependent density functional theory predict intersystem crossing
 in organic chromophores? A case study on benzo(bis)-X-diazole based
 donor--acceptor--donor type molecules
;
_journal_name_full 'Phys. Chem. Chem. Phys.'
_journal_paper_doi 10.1039/C7CP03121A
_journal_year 2017
_chemical_formula_moiety 'C26 H32 N6 S2'
_chemical_formula_sum 'C26 H32 N6 S2'
_chemical_formula_weight 492.69
_chemical_name_systematic
;
 ?
;
_space_group_crystal_system trigonal
_space_group_IT_number 148
_space_group_name_Hall '-R 3'
_space_group_name_H-M_alt 'R -3'
_symmetry_space_group_name_Hall '-R 3'
_symmetry_space_group_name_H-M 'R -3 :H'
_atom_sites_solution_hydrogens geom
_atom_sites_solution_primary dual
_audit_creation_date 2014-02-07
_audit_creation_method
;
Olex2 1.2
(compiled 2013.12.10 svn.r2850 for OlexSys, GUI svn.r4736)
;
_audit_update_record
;
2017-03-12 deposited with the CCDC.
2017-05-25 downloaded from the CCDC.
;
_cell_angle_alpha 90
_cell_angle_beta 90
_cell_angle_gamma 120
_cell_formula_units_Z 9
_cell_length_a 37.196(3)
_cell_length_b 37.196(3)
_cell_length_c 5.4457(9)
_cell_measurement_reflns_used 1044
_cell_measurement_temperature 250(2)
_cell_measurement_theta_max 51.352
_cell_measurement_theta_min 8.255
_cell_volume 6524.9(13)
_computing_cell_refinement 'SAINT V7.23A (Bruker, 2005)'
_computing_data_collection 'APEX2 V2.1-4 (Bruker, 2007)'
_computing_data_reduction 'Bruker SAINT'
_computing_molecular_graphics 'Olex2 (Dolomanov et al., 2009)'
_computing_publication_material 'Olex2 (Dolomanov et al., 2009)'
_computing_structure_refinement 'ShelXL (Sheldrick, 2008)'
_computing_structure_solution 'ShelXD (Sheldrick, 2008)'
_diffrn_ambient_temperature 250(2)
_diffrn_detector_area_resol_mean 8
_diffrn_measured_fraction_theta_full 0.680
_diffrn_measured_fraction_theta_max 0.984
_diffrn_measurement_device_type 'Bruker Kappa APEX CCD area detector'
_diffrn_measurement_method '\w and \f scans'
_diffrn_radiation_monochromator 'MX optics'
_diffrn_radiation_type CuK\a
_diffrn_radiation_wavelength 1.54178
_diffrn_reflns_av_R_equivalents 0.0326
_diffrn_reflns_av_unetI/netI 0.0372
_diffrn_reflns_Laue_measured_fraction_full 0.680
_diffrn_reflns_Laue_measured_fraction_max 0.984
_diffrn_reflns_limit_h_max 39
_diffrn_reflns_limit_h_min -39
_diffrn_reflns_limit_k_max 27
_diffrn_reflns_limit_k_min -38
_diffrn_reflns_limit_l_max 4
_diffrn_reflns_limit_l_min -5
_diffrn_reflns_number 4864
_diffrn_reflns_point_group_measured_fraction_full 0.680
_diffrn_reflns_point_group_measured_fraction_max 0.984
_diffrn_reflns_theta_full 67.679
_diffrn_reflns_theta_max 55.045
_diffrn_reflns_theta_min 8.254
_diffrn_source microsource
_exptl_absorpt_coefficient_mu 1.839
_exptl_absorpt_correction_T_max 0.7516
_exptl_absorpt_correction_T_min 0.6194
_exptl_absorpt_correction_type multi-scan
_exptl_absorpt_process_details
;
SADABS-2012/1 (Bruker,2012) was used for absorption correction.
wR2(int) was 0.1079 before and 0.0441 after correction.
The Ratio of minimum to maximum transmission is 0.8241.
The \l/2 correction factor is 0.0015.
;
_exptl_crystal_colour orange
_exptl_crystal_colour_primary orange
_exptl_crystal_density_diffrn 1.128
_exptl_crystal_description needle
_exptl_crystal_F_000 2358
_exptl_crystal_size_max 0.439
_exptl_crystal_size_mid 0.035
_exptl_crystal_size_min 0.029
_refine_diff_density_max 0.126
_refine_diff_density_min -0.092
_refine_diff_density_rms 0.024
_refine_ls_extinction_method none
_refine_ls_goodness_of_fit_ref 1.013
_refine_ls_hydrogen_treatment constr
_refine_ls_matrix_type full
_refine_ls_number_parameters 201
_refine_ls_number_reflns 1791
_refine_ls_number_restraints 128
_refine_ls_restrained_S_all 1.153
_refine_ls_R_factor_all 0.0629
_refine_ls_R_factor_gt 0.0400
_refine_ls_shift/su_max 0.000
_refine_ls_shift/su_mean 0.000
_refine_ls_structure_factor_coef Fsqd
_refine_ls_weighting_details 'w=1/[\s^2^(Fo^2^)+(0.0684P)^2^+0.4079P] where P=(Fo^2^+2Fc^2^)/3'
_refine_ls_weighting_scheme calc
_refine_ls_wR_factor_gt 0.1075
_refine_ls_wR_factor_ref 0.1155
_reflns_Friedel_coverage 0.000
_reflns_number_gt 1266
_reflns_number_total 1791
_reflns_threshold_expression 'I > 2\s(I)'
_cod_data_source_file c7cp03121a2.cif
_cod_data_source_block n3239
_cod_original_cell_volume 6525.1(15)
_cod_database_code 7228399
_shelxl_version_number 2013-4
_shelx_space_group_comment
;
The symmetry employed for this shelxl refinement is uniquely defined
by the following loop, which should always be used as a source of
symmetry information in preference to the above space-group names.
They are only intended as comments.
;
_shelx_estimated_absorpt_t_max 0.949
_shelx_estimated_absorpt_t_min 0.499
_olex2_refinement_description
;
1. Fixed Uiso
 At 1.2 times of:
  All C(H) groups, All C(H,H) groups, All C(H,H,H,H) groups
 At 1.5 times of:
  All C(H,H,H) groups
2. Restrained distances
 S1-C5 \\sim S1-C4 \\sim S1A-C4 \\sim S1A-C6
 with sigma of 0.02
 C7-C6 \\sim C7-C4 \\sim C7A-C4 \\sim C7A-C5 \\sim C6-C5
 with sigma of 0.02
 C9-C8 \\sim C9-C10 \\sim C11A-C10 \\sim C11-C10 \\sim C12-C11 \\sim C12A-C11A
\\sim C13A-C12A \\sim C13-C12
 with sigma of 0.02
3. Rigid bond restraints
 C11A, C11, C12, C12A, C13, C13A
 with sigma for 1-2 distances of 0.01 and sigma for 1-3 distances of 0.01
 S1, C7A, C7, S1A
 with sigma for 1-2 distances of 0.01 and sigma for 1-3 distances of 0.01
4. Uiso/Uaniso restraints and constraints
C11A \\sim C11 \\sim C12 \\sim C12A \\sim C13 \\sim C13A: within 1.7A with
sigma of 0.04 and sigma for terminal atoms of 0.08
S1 \\sim C7A \\sim C7 \\sim S1A: within 1.7A with sigma of 0.04 and sigma for
terminal atoms of 0.08
5. Others
 Sof(S1A)=Sof(H5B)=Sof(H6B)=Sof(C7A)=Sof(H7A)=1-FVAR(1)
 Sof(S1)=Sof(H5A)=Sof(H6A)=Sof(C7)=Sof(H7)=FVAR(1)
 Sof(H10C)=Sof(H10D)=Sof(C11)=Sof(H11A)=Sof(H11B)=Sof(C12)=Sof(H12A)=Sof(H12B)=
 Sof(C13)=Sof(H13A)=Sof(H13B)=Sof(H13C)=1-FVAR(2)
 Sof(H10A)=Sof(H10B)=Sof(C11A)=Sof(H11C)=Sof(H11D)=Sof(C12A)=Sof(H12C)=
 Sof(H12D)=Sof(C13A)=Sof(H13D)=Sof(H13E)=Sof(H13F)=FVAR(2)
6.a Secondary CH2 refined with riding coordinates:
 C8(H8A,H8B), C9(H9A,H9B), C10(H10C,H10D), C10(H10A,H10B), C11(H11A,H11B),
 C12(H12A,H12B), C11A(H11C,H11D), C12A(H12C,H12D)
6.b Me refined with riding coordinates:
 C13(H13A,H13B,H13C), C13A(H13D,H13E,H13F)
6.c Aromatic/amide H refined with riding coordinates:
 C5(H5A), C5(H5B), C6(H6B), C6(H6A), C7(H7), C7A(H7A)
;
_smtbx_masks_special_details
;
The solvent masking procedure as implemented in Olex2 was used to remove the
electronic contribution of solvent molecules from the refinement.  As the exact
solvent content is not known, only the atoms used in the refinement model are
reported in the formula here.


Total solvent accessible volume / cell = 776.7 Ang^3^ [11.9%]
Total electron count / cell = 0.2
;

loop_
_space_group_symop_operation_xyz
'x, y, z'
'-y, x-y, z'
'-x+y, -x, z'
'x+2/3, y+1/3, z+1/3'
'-y+2/3, x-y+1/3, z+1/3'
'-x+y+2/3, -x+1/3, z+1/3'
'x+1/3, y+2/3, z+2/3'
'-y+1/3, x-y+2/3, z+2/3'
'-x+y+1/3, -x+2/3, z+2/3'
'-x, -y, -z'
'y, -x+y, -z'
'x-y, x, -z'
'-x+2/3, -y+1/3, -z+1/3'
'y+2/3, -x+y+1/3, -z+1/3'
'x-y+2/3, x+1/3, -z+1/3'
'-x+1/3, -y+2/3, -z+2/3'
'y+1/3, -x+y+2/3, -z+2/3'
'x-y+1/3, x+2/3, -z+2/3'

loop_
_atom_site_label
_atom_site_type_symbol
_atom_site_fract_x
_atom_site_fract_y
_atom_site_fract_z
_atom_site_U_iso_or_equiv
_atom_site_adp_type
_atom_site_occupancy
_atom_site_site_symmetry_order
_atom_site_calc_flag
_atom_site_refinement_flags_posn
_atom_site_refinement_flags_adp
_atom_site_refinement_flags_occupancy
_atom_site_disorder_assembly
_atom_site_disorder_group
S1 S 0.71750(6) 0.06385(8) 0.0377(6) 0.0791(7) Uani 0.663(5) 1 d . U P A 1
S1A S 0.73699(14) 0.1301(2) -0.3193(12) 0.0783(13) Uani 0.337(5) 1 d . U P A 2
N1 N 0.78906(6) 0.08951(6) 0.3605(4) 0.0745(6) Uani 1 1 d . . . . .
N2 N 0.81599(6) 0.09495(6) 0.5361(4) 0.0747(6) Uani 1 1 d . . . . .
N3 N 0.85061(6) 0.13125(6) 0.5499(4) 0.0738(6) Uani 1 1 d . . . . .
C1 C 0.84643(7) 0.15312(7) 0.3608(5) 0.0670(7) Uani 1 1 d . . . . .
C2 C 0.80766(7) 0.12702(7) 0.2431(5) 0.0673(7) Uani 1 1 d . . . . .
C3 C 0.79227(7) 0.13917(7) 0.0429(4) 0.0654(7) Uani 1 1 d . . . . .
C4 C 0.75264(7) 0.11289(8) -0.0737(6) 0.0710(7) Uani 1 1 d . . . . .
C5 C 0.68405(8) 0.05609(9) -0.1836(6) 0.0914(9) Uani 1 1 d . . . . .
H5A H 0.6586 0.0312 -0.1951 0.110 Uiso 0.663(5) 1 calc R . P A 1
H5B H 0.6597 0.0300 -0.1765 0.110 Uiso 0.337(5) 1 calc R . P A 2
C6 C 0.69466(9) 0.08650(10) -0.3444(6) 0.0907(9) Uani 1 1 d . . . . .
H6B H 0.6769 0.0824 -0.4772 0.109 Uiso 0.337(5) 1 calc R . P A 2
H6A H 0.6781 0.0866 -0.4745 0.109 Uiso 0.663(5) 1 calc R . P A 1
C8 C 0.80813(8) 0.06143(8) 0.7065(5) 0.0812(8) Uani 1 1 d . . . . .
H8A H 0.7781 0.0436 0.7278 0.097 Uiso 1 1 calc R . . . .
H8B H 0.8200 0.0734 0.8669 0.097 Uiso 1 1 calc R . . . .
C9 C 0.82595(9) 0.03556(8) 0.6211(5) 0.0899(8) Uani 1 1 d . . . . .
H9A H 0.8562 0.0528 0.6116 0.108 Uiso 1 1 calc R . . . .
H9B H 0.8155 0.0250 0.4560 0.108 Uiso 1 1 calc R . . . .
C10 C 0.81468(11) -0.00078(9) 0.7930(6) 0.1083(10) Uani 1 1 d . . . . .
H10C H 0.7845 -0.0150 0.8170 0.130 Uiso 0.447(14) 1 calc R . P B 2
H10D H 0.8274 0.0109 0.9524 0.130 Uiso 0.447(14) 1 calc R . P B 2
H10A H 0.8225 0.0094 0.9615 0.130 Uiso 0.553(14) 1 calc R . P B 1
H10B H 0.7846 -0.0198 0.7890 0.130 Uiso 0.553(14) 1 calc R . P B 1
C7 C 0.7348(4) 0.1185(4) -0.288(2) 0.111(6) Uani 0.663(5) 1 d . U P A 1
H7 H 0.7489 0.1423 -0.3863 0.133 Uiso 0.663(5) 1 calc R . P A 1
C11 C 0.8259(10) -0.0345(7) 0.729(6) 0.190(8) Uani 0.447(14) 1 d . U P B 2
H11A H 0.8563 -0.0208 0.7405 0.227 Uiso 0.447(14) 1 calc R . P B 2
H11B H 0.8193 -0.0407 0.5541 0.227 Uiso 0.447(14) 1 calc R . P B 2
C12 C 0.8091(7) -0.0782(6) 0.858(4) 0.202(7) Uani 0.447(14) 1 d . U P B 2
H12A H 0.7805 -0.0907 0.9171 0.243 Uiso 0.447(14) 1 calc R . P B 2
H12B H 0.8133 -0.0981 0.7623 0.243 Uiso 0.447(14) 1 calc R . P B 2
C7A C 0.7192(5) 0.0731(5) -0.024(4) 0.092(8) Uani 0.337(5) 1 d . U P A 2
H7A H 0.7199 0.0580 0.1120 0.110 Uiso 0.337(5) 1 calc R . P A 2
C11A C 0.8367(6) -0.0236(5) 0.718(4) 0.152(5) Uani 0.553(14) 1 d . U P B 1
H11C H 0.8669 -0.0052 0.7221 0.182 Uiso 0.553(14) 1 calc R . P B 1
H11D H 0.8286 -0.0348 0.5509 0.182 Uiso 0.553(14) 1 calc R . P B 1
C12A C 0.8229(6) -0.0599(4) 0.910(3) 0.200(6) Uani 0.553(14) 1 d . U P B 1
H12C H 0.8307 -0.0481 1.0751 0.240 Uiso 0.553(14) 1 calc R . P B 1
H12D H 0.7926 -0.0775 0.9052 0.240 Uiso 0.553(14) 1 calc R . P B 1
C13 C 0.8406(7) -0.0562(5) 1.046(4) 0.246(9) Uani 0.447(14) 1 d . U P B 2
H13A H 0.8550 -0.0713 1.0809 0.369 Uiso 0.447(14) 1 calc R . P B 2
H13B H 0.8273 -0.0542 1.1948 0.369 Uiso 0.447(14) 1 calc R . P B 2
H13C H 0.8603 -0.0286 0.9882 0.369 Uiso 0.447(14) 1 calc R . P B 2
C13A C 0.8415(7) -0.0848(4) 0.860(3) 0.300(8) Uani 0.553(14) 1 d . U P B 1
H13D H 0.8334 -0.0970 0.6981 0.449 Uiso 0.553(14) 1 calc R . P B 1
H13E H 0.8323 -0.1067 0.9820 0.449 Uiso 0.553(14) 1 calc R . P B 1
H13F H 0.8715 -0.0676 0.8677 0.449 Uiso 0.553(14) 1 calc R . P B 1

loop_
_atom_site_aniso_label
_atom_site_aniso_U_11
_atom_site_aniso_U_22
_atom_site_aniso_U_33
_atom_site_aniso_U_23
_atom_site_aniso_U_13
_atom_site_aniso_U_12
S1 0.0612(8) 0.0619(8) 0.1090(17) 0.0031(10) -0.0071(6) 0.0268(6)
S1A 0.0595(18) 0.068(3) 0.100(2) -0.0061(19) -0.0055(14) 0.0262(15)
N1 0.0644(12) 0.0653(13) 0.0955(15) 0.0060(11) 0.0024(11) 0.0337(10)
N2 0.0670(13) 0.0646(13) 0.0933(16) 0.0091(11) 0.0066(12) 0.0334(11)
N3 0.0638(13) 0.0636(13) 0.0938(16) 0.0057(11) 0.0040(10) 0.0317(11)
C1 0.0590(14) 0.0630(15) 0.0842(17) 0.0038(13) 0.0077(12) 0.0344(13)
C2 0.0567(14) 0.0559(14) 0.0908(18) 0.0032(13) 0.0075(13) 0.0293(12)
C3 0.0545(13) 0.0606(14) 0.0842(17) 0.0006(12) 0.0009(12) 0.0310(12)
C4 0.0600(15) 0.0629(16) 0.093(2) 0.0005(14) 0.0037(14) 0.0331(14)
C5 0.0674(17) 0.0738(18) 0.128(3) -0.0040(18) -0.0045(17) 0.0318(14)
C6 0.0757(19) 0.086(2) 0.111(2) -0.0124(18) -0.0173(16) 0.0408(17)
C8 0.0759(16) 0.0732(16) 0.0946(19) 0.0168(14) 0.0089(14) 0.0374(13)
C9 0.0912(19) 0.0787(17) 0.109(2) 0.0165(15) 0.0062(16) 0.0494(15)
C10 0.124(2) 0.086(2) 0.121(2) 0.0166(18) 0.0004(19) 0.0564(19)
C7 0.106(8) 0.078(8) 0.138(9) 0.007(5) 0.020(5) 0.039(5)
C11 0.265(17) 0.187(15) 0.177(13) 0.001(11) -0.004(12) 0.158(14)
C12 0.306(15) 0.152(13) 0.230(13) -0.038(9) -0.058(10) 0.175(12)
C7A 0.125(15) 0.122(17) 0.079(10) 0.015(8) -0.011(7) 0.100(14)
C11A 0.224(11) 0.096(6) 0.185(9) 0.043(6) 0.018(8) 0.118(7)
C12A 0.361(16) 0.114(9) 0.172(12) 0.006(8) -0.078(10) 0.154(10)
C13 0.37(2) 0.178(13) 0.245(18) 0.000(11) -0.079(14) 0.174(13)
C13A 0.53(2) 0.186(10) 0.295(16) -0.025(10) -0.091(15) 0.263(14)

loop_
_atom_type_symbol
_atom_type_description
_atom_type_scat_dispersion_real
_atom_type_scat_dispersion_imag
_atom_type_scat_source
C C 0.0181 0.0091 'International Tables Vol C Tables 4.2.6.8 and 6.1.1.4'
H H 0.0000 0.0000 'International Tables Vol C Tables 4.2.6.8 and 6.1.1.4'
N N 0.0311 0.0180 'International Tables Vol C Tables 4.2.6.8 and 6.1.1.4'
S S 0.3331 0.5567 'International Tables Vol C Tables 4.2.6.8 and 6.1.1.4'

loop_
_geom_angle_atom_site_label_1
_geom_angle_atom_site_label_2
_geom_angle_atom_site_label_3
_geom_angle
_geom_angle_site_symmetry_1
_geom_angle_site_symmetry_3
C5 S1 C4 91.9(2) . .
C6 S1A C4 92.0(4) . .
N2 N1 C2 102.91(18) . .
N1 N2 C8 121.0(2) . .
N3 N2 N1 118.22(19) . .
N3 N2 C8 120.8(2) . .
N2 N3 C1 102.83(18) . .
N3 C1 C2 108.08(19) . .
N3 C1 C3 127.5(2) . 13_655
C3 C1 C2 124.4(2) 13_655 .
N1 C2 C1 108.0(2) . .
N1 C2 C3 127.6(2) . .
C3 C2 C1 124.4(2) . .
C1 C3 C2 111.2(2) 13_655 .
C1 C3 C4 124.4(2) 13_655 .
C2 C3 C4 124.4(2) . .
C3 C4 S1 122.2(2) . .
C3 C4 S1A 121.0(3) . .
C7 C4 S1 106.4(5) . .
C7 C4 C3 131.3(5) . .
C7A C4 S1A 104.9(6) . .
C7A C4 C3 134.1(6) . .
S1 C5 H5A 121.4 . .
C6 C5 S1 117.2(2) . .
C6 C5 H5A 121.4 . .
C6 C5 H5B 129.0 . .
C6 C5 C7A 102.0(6) . .
C7A C5 H5B 129.0 . .
S1A C6 H6B 119.0 . .
C5 C6 S1A 121.9(3) . .
C5 C6 H6B 119.0 . .
C5 C6 H6A 125.8 . .
C5 C6 C7 108.4(5) . .
C7 C6 H6A 125.8 . .
N2 C8 H8A 109.0 . .
N2 C8 H8B 109.0 . .
N2 C8 C9 112.9(2) . .
H8A C8 H8B 107.8 . .
C9 C8 H8A 109.0 . .
C9 C8 H8B 109.0 . .
C8 C9 H9A 109.3 . .
C8 C9 H9B 109.3 . .
C8 C9 C10 111.6(2) . .
H9A C9 H9B 108.0 . .
C10 C9 H9A 109.3 . .
C10 C9 H9B 109.3 . .
C9 C10 H10C 107.1 . .
C9 C10 H10D 107.1 . .
C9 C10 H10A 109.6 . .
C9 C10 H10B 109.6 . .
C9 C10 C11 121.0(10) . .
H10C C10 H10D 106.8 . .
H10A C10 H10B 108.1 . .
C11 C10 H10C 107.1 . .
C11 C10 H10D 107.1 . .
C11A C10 C9 110.4(6) . .
C11A C10 H10A 109.6 . .
C11A C10 H10B 109.6 . .
C4 C7 H7 122.0 . .
C6 C7 C4 116.0(9) . .
C6 C7 H7 122.0 . .
C10 C11 H11A 105.5 . .
C10 C11 H11B 105.5 . .
C10 C11 C12 127.0(15) . .
H11A C11 H11B 106.1 . .
C12 C11 H11A 105.5 . .
C12 C11 H11B 105.5 . .
C11 C12 H12A 114.2 . .
C11 C12 H12B 114.2 . .
H12A C12 H12B 111.4 . .
C13 C12 C11 86.8(18) . .
C13 C12 H12A 114.2 . .
C13 C12 H12B 114.2 . .
C4 C7A C5 119.0(11) . .
C4 C7A H7A 120.5 . .
C5 C7A H7A 120.5 . .
C10 C11A H11C 110.7 . .
C10 C11A H11D 110.7 . .
C10 C11A C12A 105.4(9) . .
H11C C11A H11D 108.8 . .
C12A C11A H11C 110.7 . .
C12A C11A H11D 110.7 . .
C11A C12A H12C 109.3 . .
C11A C12A H12D 109.3 . .
H12C C12A H12D 107.9 . .
C13A C12A C11A 111.8(11) . .
C13A C12A H12C 109.3 . .
C13A C12A H12D 109.3 . .
C12 C13 H13A 109.5 . .
C12 C13 H13B 109.5 . .
C12 C13 H13C 109.5 . .
H13A C13 H13B 109.5 . .
H13A C13 H13C 109.5 . .
H13B C13 H13C 109.5 . .
C12A C13A H13D 109.5 . .
C12A C13A H13E 109.5 . .
C12A C13A H13F 109.5 . .
H13D C13A H13E 109.5 . .
H13D C13A H13F 109.5 . .
H13E C13A H13F 109.5 . .

loop_
_geom_bond_atom_site_label_1
_geom_bond_atom_site_label_2
_geom_bond_distance
_geom_bond_site_symmetry_2
S1 C4 1.738(3) .
S1 C5 1.651(4) .
S1A C4 1.705(7) .
S1A C6 1.604(7) .
N1 N2 1.325(3) .
N1 C2 1.367(3) .
N2 N3 1.322(3) .
N2 C8 1.462(3) .
N3 C1 1.368(3) .
C1 C2 1.426(3) .
C1 C3 1.404(3) 13_655
C2 C3 1.407(3) .
C3 C1 1.404(3) 13_655
C3 C4 1.446(3) .
C4 C7 1.407(10) .
C4 C7A 1.403(12) .
C5 H5A 0.9400 .
C5 H5B 0.9400 .
C5 C6 1.325(4) .
C5 C7A 1.426(12) .
C6 H6B 0.9400 .
C6 H6A 0.9400 .
C6 C7 1.402(10) .
C8 H8A 0.9800 .
C8 H8B 0.9800 .
C8 C9 1.490(3) .
C9 H9A 0.9800 .
C9 H9B 0.9800 .
C9 C10 1.521(4) .
C10 H10C 0.9800 .
C10 H10D 0.9800 .
C10 H10A 0.9800 .
C10 H10B 0.9800 .
C10 C11 1.550(12) .
C10 C11A 1.503(10) .
C7 H7 0.9400 .
C11 H11A 0.9800 .
C11 H11B 0.9800 .
C11 C12 1.583(13) .
C12 H12A 0.9800 .
C12 H12B 0.9800 .
C12 C13 1.461(14) .
C7A H7A 0.9400 .
C11A H11C 0.9800 .
C11A H11D 0.9800 .
C11A C12A 1.577(11) .
C12A H12C 0.9800 .
C12A H12D 0.9800 .
C12A C13A 1.435(13) .
C13 H13A 0.9700 .
C13 H13B 0.9700 .
C13 H13C 0.9700 .
C13A H13D 0.9700 .
C13A H13E 0.9700 .
C13A H13F 0.9700 .

loop_
_geom_torsion_atom_site_label_1
_geom_torsion_atom_site_label_2
_geom_torsion_atom_site_label_3
_geom_torsion_atom_site_label_4
_geom_torsion
_geom_torsion_site_symmetry_1
_geom_torsion_site_symmetry_4
S1 C4 C7 C6 3.8(12) . .
S1 C4 C7A C5 -178(100) . .
S1 C5 C6 S1A -3.2(5) . .
S1 C5 C6 C7 2.8(7) . .
S1 C5 C7A C4 179(100) . .
S1A C4 C7 C6 -150(5) . .
S1A C4 C7A C5 4(2) . .
S1A C6 C7 C4 155(4) . .
N1 N2 N3 C1 0.3(2) . .
N1 N2 C8 C9 91.7(3) . .
N1 C2 C3 C1 179.9(2) . 13_655
N1 C2 C3 C4 0.4(4) . .
N2 N1 C2 C1 0.8(2) . .
N2 N1 C2 C3 -178.6(2) . .
N2 N3 C1 C2 0.2(2) . .
N2 N3 C1 C3 179.6(2) . 13_655
N2 C8 C9 C10 -176.0(2) . .
N3 N2 C8 C9 -86.9(3) . .
N3 C1 C2 N1 -0.7(2) . .
N3 C1 C2 C3 178.8(2) . .
C1 C2 C3 C1 0.6(3) . 13_655
C1 C2 C3 C4 -178.9(2) . .
C1 C3 C4 S1 -174.6(2) 13_655 .
C1 C3 C4 S1A 1.7(4) 13_655 .
C1 C3 C4 C7 8.1(9) 13_655 .
C1 C3 C4 C7A -174.3(14) 13_655 .
C2 N1 N2 N3 -0.7(3) . .
C2 N1 N2 C8 -179.36(19) . .
C2 C3 C4 S1 4.9(3) . .
C2 C3 C4 S1A -178.8(3) . .
C2 C3 C4 C7 -172.4(8) . .
C2 C3 C4 C7A 5.2(15) . .
C3 C1 C2 N1 179.9(2) 13_655 .
C3 C1 C2 C3 -0.7(4) 13_655 .
C3 C4 C7 C6 -178.5(5) . .
C3 C4 C7A C5 -179.5(8) . .
C4 S1 C5 C6 -0.6(3) . .
C4 S1 C5 C7A -1(4) . .
C4 S1A C6 C5 5.0(5) . .
C4 S1A C6 C7 -18(3) . .
C5 S1 C4 S1A 3.9(4) . .
C5 S1 C4 C3 -179.7(2) . .
C5 S1 C4 C7 -1.8(7) . .
C5 S1 C4 C7A 1(5) . .
C5 C6 C7 C4 -4.3(12) . .
C6 S1A C4 S1 -5.1(4) . .
C6 S1A C4 C3 178.5(2) . .
C6 S1A C4 C7 23(4) . .
C6 S1A C4 C7A -4.5(11) . .
C6 C5 C7A C4 -1.0(19) . .
C8 N2 N3 C1 178.9(2) . .
C8 C9 C10 C11 173.8(16) . .
C8 C9 C10 C11A -174.0(11) . .
C9 C10 C11 C12 -167(2) . .
C9 C10 C11A C12A 179.5(11) . .
C10 C11 C12 C13 -82(3) . .
C10 C11A C12A C13A 179.9(15) . .
C7 C4 C7A C5 -1.3(19) . .
C11 C10 C11A C12A -44(7) . .
C7A C4 C7 C6 3.2(14) . .
C7A C5 C6 S1A -3.1(11) . .
C7A C5 C6 C7 2.9(13) . .
C11A C10 C11 C12 144(10) . .

loop_
_smtbx_masks_void_nr
_smtbx_masks_void_average_x
_smtbx_masks_void_average_y
_smtbx_masks_void_average_z
_smtbx_masks_void_volume
_smtbx_masks_void_count_electrons
1 0.000 0.000 -0.118 258.9 0.1
2 0.333 0.667 -0.560 258.9 0.1
3 0.667 0.333 -0.893 258.9 0.1
